data_4324658
loop_
_publ_author_name
'Albert Escuer'
'Gina Vlahopoulou'
'Spyros P. Perlepes'
'Franz A. Mautner'

_publ_section_title
;
 Trinuclear, Tetranuclear, and Polymeric CuII Complexes from the First Use
 of 2-Pyridylcyanoxime in Transition Metal Chemistry: Synthetic,
 Structural, and Magnetic Studies
;
_journal_name_full 'Inorganic Chemistry'
_journal_page_first 2468
_journal_page_last 2478
_journal_paper_doi 10.1021/ic102286r
_journal_volume 50
_journal_year 2011
_chemical_formula_moiety '4(C32 H22 Cu4 N12 O9), H2 O'
_chemical_formula_sum 'C32 H22.5 Cu4 N12 O9.25'
_chemical_formula_weight 977.32
_chemical_name_common '[Cu4(O)(C7H4N3O)4(CH3COO)2].1/4H2O'
_chemical_name_systematic
; 
 ? 
;
_space_group_IT_number 15
_symmetry_cell_setting monoclinic
_symmetry_space_group_name_Hall '-I 2ya'
_symmetry_space_group_name_H-M 'I 1 2/a 1'
_atom_sites_solution_hydrogens geom
_atom_sites_solution_primary direct
_atom_sites_solution_secondary difmap
_audit_creation_method SHELXL
_cell_angle_alpha 90.00
_cell_angle_beta 94.71(3)
_cell_angle_gamma 90.00
_cell_formula_units_Z 8
_cell_length_a 15.875(3)
_cell_length_b 25.921(5)
_cell_length_c 17.456(4)
_cell_measurement_reflns_used 200
_cell_measurement_temperature 100(2)
_cell_measurement_theta_max 25.00
_cell_measurement_theta_min 2.50
_cell_volume 7159(3)
_computing_cell_refinement 'Bruker SAINT (1998)'
_computing_data_collection 'Bruker SMART (1998)'
_computing_data_reduction 'Bruker SHELXTL'
_computing_molecular_graphics 'SHELXTL/PC v.5.03 (Sheldrick, 1995)'
_computing_publication_material 'SHELXTL/PC v.5.03 (Sheldrick, 1995)'
_computing_structure_refinement 'SHELXL-93 (Sheldrick, 1993)'
_computing_structure_solution 'SHELXS-86 (Sheldrick, 1990)'
_diffrn_ambient_temperature 100(2)
_diffrn_measured_fraction_theta_full 0.999
_diffrn_measured_fraction_theta_max 0.999
_diffrn_measurement_device 'Bruker P4'
_diffrn_measurement_method \w-scans
_diffrn_radiation_monochromator graphite
_diffrn_radiation_source 'fine-focus sealed tube'
_diffrn_radiation_type MoK\a
_diffrn_radiation_wavelength 0.71073
_diffrn_reflns_av_R_equivalents 0.0433
_diffrn_reflns_av_sigmaI/netI 0.0393
_diffrn_reflns_limit_h_max 19
_diffrn_reflns_limit_h_min -19
_diffrn_reflns_limit_k_max 31
_diffrn_reflns_limit_k_min -31
_diffrn_reflns_limit_l_max 21
_diffrn_reflns_limit_l_min -21
_diffrn_reflns_number 27505
_diffrn_reflns_theta_full 26.00
_diffrn_reflns_theta_max 26.00
_diffrn_reflns_theta_min 1.41
_exptl_absorpt_coefficient_mu 2.418
_exptl_absorpt_correction_T_max 0.678
_exptl_absorpt_correction_T_min 0.479
_exptl_absorpt_correction_type empirical
_exptl_absorpt_process_details SADABS
_exptl_crystal_density_diffrn 1.814
_exptl_crystal_description irregular
_exptl_crystal_F_000 3908
_exptl_crystal_size_max 0.32
_exptl_crystal_size_mid 0.25
_exptl_crystal_size_min 0.16
_refine_diff_density_max 0.896
_refine_diff_density_min -0.501
_refine_diff_density_rms 0.116
_refine_ls_extinction_method none
_refine_ls_goodness_of_fit_all 1.158
_refine_ls_goodness_of_fit_ref 1.205
_refine_ls_matrix_type full
_refine_ls_number_parameters 521
_refine_ls_number_reflns 7022
_refine_ls_number_restraints 0
_refine_ls_restrained_S_all 1.159
_refine_ls_restrained_S_gt 1.204
_refine_ls_R_factor_all 0.0608
_refine_ls_R_factor_gt 0.0512
_refine_ls_shift/su_max 0.000
_refine_ls_shift/su_mean 0.000
_refine_ls_structure_factor_coef Fsqd
_refine_ls_weighting_details 'calc w=1/[\s^2^(Fo^2^)+(0.0527P)^2^+28.2874P] where P=(Fo^2^+2Fc^2^)/3'
_refine_ls_weighting_scheme calc
_refine_ls_wR_factor_all 0.1231
_refine_ls_wR_factor_ref 0.1185
_reflns_number_gt 6094
_reflns_number_total 7031
_reflns_threshold_expression >2sigma(I)
_cod_data_source_file ic102286r_si_006.cif
_cod_data_source_block tz3k
_cod_original_sg_symbol_H-M 'I 2/a'
_cod_database_code 4324658

loop_
_symmetry_equiv_pos_as_xyz
'x, y, z'
'-x+1/2, y, -z'
'x+1/2, y+1/2, z+1/2'
'-x+1, y+1/2, -z+1/2'
'-x, -y, -z'
'x-1/2, -y, z'
'-x+1/2, -y+1/2, -z+1/2'
'x, -y+1/2, z+1/2'

loop_
_atom_site_aniso_label
_atom_site_aniso_U_11
_atom_site_aniso_U_22
_atom_site_aniso_U_33
_atom_site_aniso_U_23
_atom_site_aniso_U_13
_atom_site_aniso_U_12
Cu1 0.0269(3) 0.0168(3) 0.0252(3) -0.0017(2) 0.0046(2) -0.0029(2)
Cu2 0.0287(3) 0.0131(3) 0.0241(3) -0.0022(2) 0.0048(2) -0.0011(2)
Cu3 0.0244(3) 0.0160(3) 0.0300(3) -0.0045(2) 0.0062(2) -0.0018(2)
Cu4 0.0268(3) 0.0128(3) 0.0268(3) -0.0020(2) 0.0063(2) -0.0007(2)
O1 0.046(2) 0.019(2) 0.024(2) -0.0010(13) -0.0020(14) -0.0040(14)
O2 0.040(2) 0.013(2) 0.039(2) -0.0003(13) -0.0007(15) -0.0028(13)
O3 0.037(2) 0.028(2) 0.052(2) -0.019(2) 0.011(2) -0.0061(15)
O4 0.027(2) 0.0153(15) 0.033(2) -0.0028(13) 0.0092(13) 0.0009(12)
O5 0.026(2) 0.0163(15) 0.026(2) -0.0038(12) 0.0057(12) -0.0002(12)
O6 0.029(2) 0.029(2) 0.031(2) 0.0007(14) 0.0045(14) 0.0021(14)
O7 0.034(2) 0.019(2) 0.030(2) 0.0001(13) 0.0103(14) 0.0039(13)
O8 0.033(2) 0.021(2) 0.028(2) -0.0044(13) 0.0039(14) -0.0050(13)
O9 0.033(2) 0.029(2) 0.029(2) 0.0004(14) 0.0052(14) -0.0049(14)
N1 0.024(2) 0.028(2) 0.026(2) 0.002(2) 0.007(2) -0.003(2)
N2 0.029(2) 0.021(2) 0.027(2) -0.001(2) 0.007(2) -0.003(2)
N3 0.050(3) 0.023(2) 0.043(3) 0.002(2) 0.008(2) -0.006(2)
N4 0.029(2) 0.016(2) 0.024(2) -0.0019(15) 0.0057(15) -0.0011(15)
N5 0.030(2) 0.015(2) 0.032(2) -0.001(2) 0.003(2) 0.0011(15)
N6 0.079(4) 0.032(3) 0.048(3) 0.011(2) -0.010(3) 0.005(2)
N7 0.028(2) 0.020(2) 0.032(2) 0.000(2) 0.006(2) -0.001(2)
N8 0.037(2) 0.020(2) 0.030(2) -0.001(2) 0.004(2) -0.006(2)
N9 0.047(3) 0.046(3) 0.054(3) -0.019(2) 0.010(2) -0.009(2)
N10 0.027(2) 0.020(2) 0.027(2) 0.000(2) 0.002(2) -0.0018(15)
N11 0.022(2) 0.017(2) 0.027(2) -0.0002(15) 0.0036(15) 0.0001(14)
N12 0.062(3) 0.025(2) 0.053(3) -0.009(2) 0.010(2) -0.001(2)
C1 0.028(2) 0.027(2) 0.031(2) 0.004(2) 0.011(2) -0.002(2)
C2 0.033(3) 0.030(3) 0.040(3) 0.011(2) 0.006(2) -0.003(2)
C3 0.033(3) 0.051(3) 0.034(3) 0.010(2) 0.005(2) -0.007(2)
C4 0.033(3) 0.050(3) 0.031(3) 0.000(2) 0.002(2) -0.007(2)
C5 0.034(3) 0.036(3) 0.030(3) -0.001(2) 0.006(2) -0.006(2)
C6 0.030(2) 0.019(2) 0.029(2) 0.004(2) 0.007(2) -0.001(2)
C7 0.040(3) 0.026(3) 0.028(3) 0.003(2) 0.004(2) 0.003(2)
C8 0.031(2) 0.019(2) 0.026(2) -0.002(2) 0.008(2) -0.001(2)
C9 0.045(3) 0.029(3) 0.028(2) -0.001(2) 0.004(2) -0.002(2)
C10 0.048(3) 0.027(3) 0.029(3) -0.010(2) 0.006(2) -0.006(2)
C11 0.035(3) 0.017(2) 0.036(3) -0.003(2) 0.009(2) -0.001(2)
C12 0.029(2) 0.015(2) 0.032(2) -0.003(2) 0.007(2) 0.001(2)
C13 0.032(3) 0.022(2) 0.031(2) 0.001(2) 0.005(2) 0.002(2)
C14 0.048(3) 0.025(3) 0.037(3) 0.000(2) 0.002(2) -0.002(2)
C15 0.031(3) 0.025(2) 0.025(2) 0.006(2) 0.003(2) 0.001(2)
C16 0.026(2) 0.034(3) 0.036(3) 0.004(2) 0.002(2) 0.002(2)
C17 0.028(3) 0.032(3) 0.039(3) 0.006(2) 0.006(2) 0.007(2)
C18 0.040(3) 0.026(3) 0.036(3) -0.002(2) 0.011(2) 0.005(2)
C19 0.030(3) 0.029(3) 0.040(3) -0.001(2) 0.008(2) -0.003(2)
C20 0.027(2) 0.028(3) 0.028(2) 0.003(2) 0.007(2) 0.000(2)
C21 0.033(3) 0.046(3) 0.028(3) -0.007(2) 0.011(2) 0.002(2)
C22 0.027(2) 0.021(2) 0.024(2) 0.003(2) -0.002(2) -0.002(2)
C23 0.026(2) 0.021(2) 0.034(3) 0.004(2) -0.004(2) -0.007(2)
C24 0.029(2) 0.032(3) 0.033(3) 0.009(2) -0.002(2) -0.009(2)
C25 0.023(2) 0.042(3) 0.024(2) 0.004(2) 0.005(2) -0.005(2)
C26 0.033(3) 0.028(3) 0.025(2) -0.001(2) 0.003(2) 0.002(2)
C27 0.024(2) 0.015(2) 0.032(2) 0.001(2) -0.001(2) 0.000(2)
C28 0.034(3) 0.019(2) 0.033(3) 0.001(2) 0.004(2) -0.002(2)
C29 0.027(2) 0.013(2) 0.032(3) 0.001(2) 0.005(2) -0.004(2)
C30 0.044(3) 0.042(3) 0.036(3) -0.001(2) 0.008(2) 0.015(2)
C31 0.034(3) 0.021(2) 0.026(2) -0.001(2) 0.003(2) -0.005(2)
C32 0.047(3) 0.035(3) 0.035(3) -0.012(2) 0.011(2) -0.001(2)
O10 0.102(11) 0.038(7) 0.083(10) 0.000 -0.016(8) 0.000

loop_
_atom_site_label
_atom_site_type_symbol
_atom_site_fract_x
_atom_site_fract_y
_atom_site_fract_z
_atom_site_U_iso_or_equiv
_atom_site_thermal_displace_type
_atom_site_occupancy
_atom_site_calc_flag
_atom_site_refinement_flags
Cu1 Cu 0.55571(3) 0.08945(2) 0.86070(3) 0.02284(14) Uani 1 d .
Cu2 Cu 0.45841(3) 0.06541(2) 0.69289(3) 0.02182(14) Uani 1 d .
Cu3 Cu 0.39947(3) 0.15816(2) 0.79904(3) 0.02324(14) Uani 1 d .
Cu4 Cu 0.57123(3) 0.16008(2) 0.71580(3) 0.02192(14) Uani 1 d .
O1 O 0.4734(2) 0.00774(12) 0.7643(2) 0.0298(7) Uani 1 d .
O2 O 0.4751(2) 0.16329(11) 0.6129(2) 0.0308(7) Uani 1 d .
O3 O 0.3242(2) 0.06936(13) 0.7162(2) 0.0387(9) Uani 1 d .
O4 O 0.4661(2) 0.22466(11) 0.8054(2) 0.0248(7) Uani 1 d .
O5 O 0.4940(2) 0.11792(11) 0.7693(2) 0.0225(6) Uani 1 d .
O6 O 0.6817(2) 0.09056(12) 0.8086(2) 0.0296(7) Uani 1 d .
O7 O 0.6394(2) 0.10256(11) 0.6854(2) 0.0270(7) Uani 1 d .
O8 O 0.5742(2) 0.15397(11) 0.9175(2) 0.0271(7) Uani 1 d .
O9 O 0.4359(2) 0.15089(12) 0.9277(2) 0.0301(7) Uani 1 d .
N1 N 0.6025(2) 0.04770(15) 0.9530(2) 0.0260(8) Uani 1 d .
N2 N 0.5186(2) 0.01799(14) 0.8274(2) 0.0251(8) Uani 1 d .
N3 N 0.4826(3) -0.1122(2) 0.8580(3) 0.0385(10) Uani 1 d .
N4 N 0.4292(2) 0.01654(13) 0.6058(2) 0.0225(8) Uani 1 d .
N5 N 0.4533(2) 0.11536(14) 0.6072(2) 0.0257(8) Uani 1 d .
N6 N 0.3764(4) 0.1549(2) 0.4267(3) 0.0538(14) Uani 1 d .
N7 N 0.2967(2) 0.19724(14) 0.8231(2) 0.0265(8) Uani 1 d .
N8 N 0.3110(3) 0.11013(15) 0.7541(2) 0.0291(9) Uani 1 d .
N9 N 0.1127(3) 0.0635(2) 0.7172(3) 0.0486(12) Uani 1 d .
N10 N 0.6512(2) 0.21218(14) 0.6754(2) 0.0245(8) Uani 1 d .
N11 N 0.5288(2) 0.22376(13) 0.7626(2) 0.0218(8) Uani 1 d .
N12 N 0.5557(3) 0.3487(2) 0.8290(3) 0.0462(12) Uani 1 d .
C1 C 0.5873(3) -0.0040(2) 0.9471(3) 0.0282(10) Uani 1 d .
C2 C 0.6170(3) -0.0381(2) 1.0039(3) 0.0343(11) Uani 1 d .
H2 H 0.6046 -0.0731 0.9993 0.041 Uiso 1 calc R
C3 C 0.6654(3) -0.0195(2) 1.0680(3) 0.0391(12) Uani 1 d .
H3 H 0.6870 -0.0418 1.1064 0.047 Uiso 1 calc R
C4 C 0.6806(3) 0.0325(2) 1.0731(3) 0.0379(12) Uani 1 d .
H4 H 0.7124 0.0460 1.1155 0.046 Uiso 1 calc R
C5 C 0.6480(3) 0.0649(2) 1.0144(3) 0.0331(11) Uani 1 d .
H5 H 0.6586 0.1001 1.0186 0.040 Uiso 1 calc R
C6 C 0.5369(3) -0.0187(2) 0.8768(3) 0.0257(10) Uani 1 d .
C7 C 0.5069(3) -0.0709(2) 0.8649(3) 0.0313(11) Uani 1 d .
C8 C 0.4043(3) 0.0411(2) 0.5398(3) 0.0249(9) Uani 1 d .
C9 C 0.3762(3) 0.0147(2) 0.4743(3) 0.0340(11) Uani 1 d .
H9 H 0.3589 0.0322 0.4293 0.041 Uiso 1 calc R
C10 C 0.3741(3) -0.0384(2) 0.4769(3) 0.0342(11) Uani 1 d .
H10 H 0.3549 -0.0572 0.4335 0.041 Uiso 1 calc R
C11 C 0.4004(3) -0.0636(2) 0.5438(3) 0.0288(10) Uani 1 d .
H11 H 0.3998 -0.0994 0.5465 0.035 Uiso 1 calc R
C12 C 0.4276(3) -0.0344(2) 0.6066(3) 0.0255(10) Uani 1 d .
H12 H 0.4458 -0.0513 0.6520 0.031 Uiso 1 calc R
C13 C 0.4173(3) 0.0971(2) 0.5430(3) 0.0281(10) Uani 1 d .
C14 C 0.3961(3) 0.1295(2) 0.4780(3) 0.0368(12) Uani 1 d .
C15 C 0.2230(3) 0.1727(2) 0.8041(3) 0.0271(10) Uani 1 d .
C16 C 0.1465(3) 0.1936(2) 0.8210(3) 0.0318(11) Uani 1 d .
H16 H 0.0962 0.1762 0.8083 0.038 Uiso 1 calc R
C17 C 0.1467(3) 0.2404(2) 0.8567(3) 0.0327(11) Uani 1 d .
H17 H 0.0958 0.2553 0.8679 0.039 Uiso 1 calc R
C18 C 0.2210(3) 0.2655(2) 0.8762(3) 0.0334(11) Uani 1 d .
H18 H 0.2214 0.2973 0.9009 0.040 Uiso 1 calc R
C19 C 0.2952(3) 0.2428(2) 0.8584(3) 0.0327(11) Uani 1 d .
H19 H 0.3460 0.2597 0.8715 0.039 Uiso 1 calc R
C20 C 0.2325(3) 0.1235(2) 0.7644(3) 0.0275(10) Uani 1 d .
C21 C 0.1639(3) 0.0910(2) 0.7379(3) 0.0351(12) Uani 1 d .
C22 C 0.6409(3) 0.2604(2) 0.7012(2) 0.0241(9) Uani 1 d .
C23 C 0.6898(3) 0.3015(2) 0.6796(3) 0.0275(10) Uani 1 d .
H23 H 0.6811 0.3346 0.6981 0.033 Uiso 1 calc R
C24 C 0.7515(3) 0.2923(2) 0.6304(3) 0.0315(11) Uani 1 d .
H24 H 0.7855 0.3190 0.6152 0.038 Uiso 1 calc R
C25 C 0.7620(3) 0.2422(2) 0.6038(3) 0.0294(10) Uani 1 d .
H25 H 0.8034 0.2350 0.5706 0.035 Uiso 1 calc R
C26 C 0.7106(3) 0.2037(2) 0.6269(3) 0.0286(10) Uani 1 d .
H26 H 0.7173 0.1705 0.6082 0.034 Uiso 1 calc R
C27 C 0.5737(3) 0.2652(2) 0.7535(3) 0.0238(9) Uani 1 d .
C28 C 0.5605(3) 0.3122(2) 0.7945(3) 0.0286(10) Uani 1 d .
C29 C 0.6883(3) 0.0828(2) 0.7398(3) 0.0238(9) Uani 1 d .
C30 C 0.7588(3) 0.0493(2) 0.7145(3) 0.0405(13) Uani 1 d .
H30A H 0.7664 0.0559 0.6614 0.061 Uiso 1 calc R
H30B H 0.7446 0.0136 0.7208 0.061 Uiso 1 calc R
H30C H 0.8102 0.0570 0.7452 0.061 Uiso 1 calc R
C31 C 0.5066(3) 0.1703(2) 0.9444(3) 0.0271(10) Uani 1 d .
C32 C 0.5168(3) 0.2147(2) 0.9999(3) 0.0386(12) Uani 1 d .
H32A H 0.4805 0.2425 0.9819 0.058 Uiso 1 calc R
H32B H 0.5744 0.2262 1.0038 0.058 Uiso 1 calc R
H32C H 0.5018 0.2037 1.0496 0.058 Uiso 1 calc R
O10 O 0.2500 0.1373(5) 1.0000 0.076(4) Uani 0.50 d SP
H1 H 0.2881 0.1558 0.9852 0.099 Uiso 0.50 d P

loop_
_atom_type_symbol
_atom_type_description
_atom_type_scat_dispersion_real
_atom_type_scat_dispersion_imag
_atom_type_scat_source
C C 0.0033 0.0016 'International Tables Vol C Tables 4.2.6.8 and 6.1.1.4'
H H 0.0000 0.0000 'International Tables Vol C Tables 4.2.6.8 and 6.1.1.4'
N N 0.0061 0.0033 'International Tables Vol C Tables 4.2.6.8 and 6.1.1.4'
O O 0.0106 0.0060 'International Tables Vol C Tables 4.2.6.8 and 6.1.1.4'
Cu Cu 0.3201 1.2651 'International Tables Vol C Tables 4.2.6.8 and 6.1.1.4'

loop_
_geom_angle_atom_site_label_1
_geom_angle_atom_site_label_2
_geom_angle_atom_site_label_3
_geom_angle
O5 Cu1 O8 97.82(13)
O5 Cu1 N2 89.82(14)
O8 Cu1 N2 163.98(14)
O5 Cu1 N1 168.15(14)
O8 Cu1 N1 91.35(14)
N2 Cu1 N1 79.5(2)
O5 Cu1 O6 93.89(12)
O8 Cu1 O6 95.28(13)
N2 Cu1 O6 98.23(13)
N1 Cu1 O6 92.72(13)
O1 Cu2 O5 94.83(13)
O1 Cu2 N5 169.37(14)
O5 Cu2 N5 92.97(14)
O1 Cu2 N4 90.51(14)
O5 Cu2 N4 173.21(13)
N5 Cu2 N4 81.22(15)
O1 Cu2 O3 89.27(14)
O5 Cu2 O3 94.10(12)
N5 Cu2 O3 97.4(2)
N4 Cu2 O3 90.14(14)
O1 Cu2 Cu4 119.64(10)
O5 Cu2 Cu4 38.37(9)
N5 Cu2 Cu4 63.79(11)
N4 Cu2 Cu4 134.90(10)
O3 Cu2 Cu4 120.36(9)
O5 Cu3 N8 95.44(15)
O5 Cu3 N7 175.69(14)
N8 Cu3 N7 80.7(2)
O5 Cu3 O4 93.48(12)
N8 Cu3 O4 154.80(15)
N7 Cu3 O4 89.34(14)
O5 Cu3 O9 94.58(12)
N8 Cu3 O9 116.79(14)
N7 Cu3 O9 88.88(14)
O4 Cu3 O9 85.83(12)
O5 Cu4 O7 95.01(12)
O5 Cu4 N11 91.19(13)
O7 Cu4 N11 165.26(14)
O5 Cu4 N10 170.27(14)
O7 Cu4 N10 92.16(14)
N11 Cu4 N10 80.34(15)
O5 Cu4 O2 89.50(12)
O7 Cu4 O2 99.57(13)
N11 Cu4 O2 93.83(13)
N10 Cu4 O2 95.79(13)
O5 Cu4 Cu2 38.79(8)
O7 Cu4 Cu2 71.35(10)
N11 Cu4 Cu2 120.56(10)
N10 Cu4 Cu2 150.79(11)
O2 Cu4 Cu2 64.79(8)
N2 O1 Cu2 114.7(3)
N5 O2 Cu4 100.7(2)
N8 O3 Cu2 109.6(3)
N11 O4 Cu3 112.2(2)
Cu3 O5 Cu4 111.15(14)
Cu3 O5 Cu1 109.51(14)
Cu4 O5 Cu1 108.23(14)
Cu3 O5 Cu2 111.80(14)
Cu4 O5 Cu2 102.84(13)
Cu1 O5 Cu2 113.11(14)
C29 O6 Cu1 122.6(3)
C29 O7 Cu4 115.0(3)
C31 O8 Cu1 111.9(3)
C31 O9 Cu3 110.4(3)
C5 N1 C1 118.3(4)
C5 N1 Cu1 127.2(3)
C1 N1 Cu1 114.4(3)
O1 N2 C6 119.6(4)
O1 N2 Cu1 124.3(3)
C6 N2 Cu1 115.9(3)
C12 N4 C8 118.5(4)
C12 N4 Cu2 128.9(3)
C8 N4 Cu2 112.6(3)
O2 N5 C13 120.7(4)
O2 N5 Cu2 125.3(3)
C13 N5 Cu2 113.7(3)
C19 N7 C15 118.9(4)
C19 N7 Cu3 126.4(3)
C15 N7 Cu3 114.6(3)
O3 N8 C20 119.0(4)
O3 N8 Cu3 125.8(3)
C20 N8 Cu3 115.2(3)
C26 N10 C22 118.6(4)
C26 N10 Cu4 127.4(3)
C22 N10 Cu4 114.0(3)
O4 N11 C27 120.6(4)
O4 N11 Cu4 123.8(3)
C27 N11 Cu4 115.2(3)
N1 C1 C2 121.9(4)
N1 C1 C6 113.6(4)
C2 C1 C6 124.5(4)
C1 C2 C3 119.1(5)
C1 C2 H2 120.4
C3 C2 H2 120.4
C4 C3 C2 118.4(5)
C4 C3 H3 120.8
C2 C3 H3 120.8
C3 C4 C5 119.6(5)
C3 C4 H4 120.2
C5 C4 H4 120.2
N1 C5 C4 122.6(5)
N1 C5 H5 118.7
C4 C5 H5 118.7
N2 C6 C7 122.4(4)
N2 C6 C1 116.4(4)
C7 C6 C1 121.2(4)
N3 C7 C6 177.7(5)
N4 C8 C9 121.9(4)
N4 C8 C13 113.8(4)
C9 C8 C13 124.1(4)
C8 C9 C10 118.5(5)
C8 C9 H9 120.7
C10 C9 H9 120.7
C11 C10 C9 119.8(4)
C11 C10 H10 120.1
C9 C10 H10 120.1
C10 C11 C12 118.1(4)
C10 C11 H11 120.9
C12 C11 H11 120.9
N4 C12 C11 123.2(4)
N4 C12 H12 118.4
C11 C12 H12 118.4
N5 C13 C14 121.9(4)
N5 C13 C8 116.2(4)
C14 C13 C8 121.8(4)
N6 C14 C13 177.6(6)
N7 C15 C16 121.4(4)
N7 C15 C20 113.9(4)
C16 C15 C20 124.7(4)
C17 C16 C15 118.6(5)
C17 C16 H16 120.7
C15 C16 H16 120.7
C16 C17 C18 120.4(5)
C16 C17 H17 119.8
C18 C17 H17 119.8
C17 C18 C19 118.6(5)
C17 C18 H18 120.7
C19 C18 H18 120.7
N7 C19 C18 122.1(5)
N7 C19 H19 118.9
C18 C19 H19 118.9
N8 C20 C21 120.4(4)
N8 C20 C15 115.3(4)
C21 C20 C15 124.3(4)
N9 C21 C20 176.6(6)
N10 C22 C23 122.5(4)
N10 C22 C27 113.8(4)
C23 C22 C27 123.8(4)
C24 C23 C22 118.6(4)
C24 C23 H23 120.7
C22 C23 H23 120.7
C23 C24 C25 118.8(4)
C23 C24 H24 120.6
C25 C24 H24 120.6
C26 C25 C24 119.3(4)
C26 C25 H25 120.3
C24 C25 H25 120.3
N10 C26 C25 122.3(4)
N10 C26 H26 118.8
C25 C26 H26 118.8
N11 C27 C28 122.2(4)
N11 C27 C22 116.1(4)
C28 C27 C22 121.7(4)
N12 C28 C27 175.2(5)
O6 C29 O7 124.2(4)
O6 C29 C30 120.2(4)
O7 C29 C30 115.6(4)
C29 C30 H30A 109.5
C29 C30 H30B 109.5
H30A C30 H30B 109.5
C29 C30 H30C 109.5
H30A C30 H30C 109.5
H30B C30 H30C 109.5
O9 C31 O8 123.3(4)
O9 C31 C32 120.5(4)
O8 C31 C32 116.2(4)
C31 C32 H32A 109.5
C31 C32 H32B 109.5
H32A C32 H32B 109.5
C31 C32 H32C 109.5
H32A C32 H32C 109.5
H32B C32 H32C 109.5

loop_
_geom_bond_atom_site_label_1
_geom_bond_atom_site_label_2
_geom_bond_distance
Cu1 O5 1.947(3)
Cu1 O8 1.954(3)
Cu1 N2 2.015(4)
Cu1 N1 2.030(4)
Cu1 O6 2.264(3)
Cu2 O1 1.949(3)
Cu2 O5 1.957(3)
Cu2 N5 1.975(4)
Cu2 N4 2.004(4)
Cu2 O3 2.204(4)
Cu3 O5 1.933(3)
Cu3 N8 1.989(4)
Cu3 N7 1.994(4)
Cu3 O4 2.020(3)
Cu3 O9 2.280(3)
Cu4 O5 1.939(3)
Cu4 O7 1.941(3)
Cu4 N11 1.984(4)
Cu4 N10 2.020(4)
Cu4 O2 2.260(3)
O1 N2 1.292(5)
O2 N5 1.292(5)
O3 N8 1.274(5)
O4 N11 1.293(5)
O6 C29 1.232(6)
O7 C29 1.282(5)
O8 C31 1.278(6)
O9 C31 1.242(6)
N1 C5 1.320(6)
N1 C1 1.363(6)
N2 C6 1.300(6)
N3 C7 1.140(6)
N4 C12 1.321(5)
N4 C8 1.348(6)
N5 C13 1.305(6)
N6 C14 1.134(7)
N7 C19 1.333(6)
N7 C15 1.349(6)
N8 C20 1.320(6)
N9 C21 1.119(7)
N10 C26 1.335(6)
N10 C22 1.343(6)
N11 C27 1.306(5)
N12 C28 1.128(6)
C1 C2 1.383(7)
C1 C6 1.459(6)
C2 C3 1.391(7)
C2 H2 0.93
C3 C4 1.371(8)
C3 H3 0.93
C4 C5 1.391(7)
C4 H4 0.93
C5 H5 0.93
C6 C7 1.445(6)
C8 C9 1.374(6)
C8 C13 1.467(6)
C9 C10 1.378(7)
C9 H9 0.93
C10 C11 1.372(7)
C10 H10 0.93
C11 C12 1.373(6)
C11 H11 0.93
C12 H12 0.93
C13 C14 1.429(7)
C15 C16 1.383(7)
C15 C20 1.466(7)
C16 C17 1.362(7)
C16 H16 0.93
C17 C18 1.367(7)
C17 H17 0.93
C18 C19 1.375(7)
C18 H18 0.93
C19 H19 0.93
C20 C21 1.423(7)
C22 C23 1.389(6)
C22 C27 1.465(6)
C23 C24 1.375(7)
C23 H23 0.93
C24 C25 1.394(7)
C24 H24 0.93
C25 C26 1.371(6)
C25 H25 0.93
C26 H26 0.93
C27 C28 1.437(6)
C29 C30 1.511(6)
C30 H30A 0.96
C30 H30B 0.96
C30 H30C 0.96
C31 C32 1.504(6)
C32 H32A 0.96
C32 H32B 0.96
C32 H32C 0.96

loop_
_geom_torsion_atom_site_label_1
_geom_torsion_atom_site_label_2
_geom_torsion_atom_site_label_3
_geom_torsion_atom_site_label_4
_geom_torsion
C5 N1 C1 C2 1.0(7)
C5 N1 C1 C6 -179.7(4)
N1 C1 C2 C3 -1.6(7)
C6 C1 C2 C3 179.2(4)
C1 C2 C3 C4 1.3(7)
C2 C3 C4 C5 -0.5(8)
C1 N1 C5 C4 -0.1(7)
C3 C4 C5 N1 -0.1(8)
O1 N2 C6 C7 -1.6(7)
O1 N2 C6 C1 -179.3(4)
N1 C1 C6 N2 4.7(6)
C2 C1 C6 N2 -176.1(4)
N1 C1 C6 C7 -173.1(4)
C2 C1 C6 C7 6.1(7)
C12 N4 C8 C9 1.0(7)
C12 N4 C8 C13 -173.7(4)
N4 C8 C9 C10 -0.3(7)
C13 C8 C9 C10 173.9(5)
C8 C9 C10 C11 -0.5(8)
C9 C10 C11 C12 0.4(7)
C8 N4 C12 C11 -1.1(7)
C10 C11 C12 N4 0.4(7)
O2 N5 C13 C14 -3.7(7)
O2 N5 C13 C8 172.9(4)
N4 C8 C13 N5 2.1(6)
C9 C8 C13 N5 -172.5(4)
N4 C8 C13 C14 178.8(4)
C9 C8 C13 C14 4.2(7)
C19 N7 C15 C16 -0.5(7)
C19 N7 C15 C20 179.0(4)
N7 C15 C16 C17 0.9(7)
C20 C15 C16 C17 -178.5(4)
C15 C16 C17 C18 -0.9(7)
C16 C17 C18 C19 0.5(8)
C15 N7 C19 C18 0.1(7)
C17 C18 C19 N7 -0.1(8)
O3 N8 C20 C21 4.0(7)
O3 N8 C20 C15 -176.0(4)
N7 C15 C20 N8 0.9(6)
C16 C15 C20 N8 -179.7(4)
N7 C15 C20 C21 -179.1(4)
C16 C15 C20 C21 0.4(7)
C26 N10 C22 C23 -0.3(6)
C26 N10 C22 C27 179.6(4)
N10 C22 C23 C24 -0.4(6)
C27 C22 C23 C24 179.7(4)
C22 C23 C24 C25 0.4(6)
C23 C24 C25 C26 0.3(7)
C22 N10 C26 C25 1.1(7)
C24 C25 C26 N10 -1.1(7)
O4 N11 C27 C28 5.0(6)
O4 N11 C27 C22 -177.4(4)
N10 C22 C27 N11 -5.7(6)
C23 C22 C27 N11 174.2(4)
N10 C22 C27 C28 171.9(4)
C23 C22 C27 C28 -8.2(7)
